data_1504696
loop_
_publ_author_name
'Kang, Sung Ok'
'Day, Victor W.'
'Bowman-James, Kristin'

_publ_contact_author
; 
   Prof. Kristin Bowman-James 
   Department of Chemistry -- University of Kansas
   Malott Hall
   1251 Wescoe Hall Dr, Rm 2010 
   Lawrence, KS  66045-7582  USA 
;
_publ_section_title
;
 Cyclophane capsule motifs with side pockets.
;
_journal_issue 13
_journal_name_full 'Organic letters'
_journal_page_first 2677
_journal_page_last 2680
_journal_paper_doi 10.1021/ol800762j
_journal_volume 10
_journal_year 2008
_chemical_formula_sum 'C39 H60 Cl6 F2 N10 O6'
_chemical_formula_weight 1015.67
_chemical_name_systematic
; 
 ? 
;
_space_group_IT_number 18
_symmetry_cell_setting orthorhombic
_symmetry_space_group_name_Hall 'P 2 2ab'
_symmetry_space_group_name_H-M 'P 21 21 2'
_atom_sites_solution_hydrogens geom
_atom_sites_solution_primary direct
_atom_sites_solution_secondary difmap
_audit_creation_method SHELXL-97
_cell_angle_alpha 90.00
_cell_angle_beta 90.00
_cell_angle_gamma 90.00
_cell_formula_units_Z 2
_cell_length_a 11.6237(7)
_cell_length_b 13.4355(8)
_cell_length_c 15.9209(10)
_cell_measurement_reflns_used 9219
_cell_measurement_temperature 100(2)
_cell_measurement_theta_max 30.40
_cell_measurement_theta_min 2.17
_cell_volume 2486.4(3)
_computing_cell_refinement 'Bruker SAINT'
_computing_data_collection 'Bruker SMART'
_computing_data_reduction 'Bruker SAINT'
_computing_molecular_graphics 'Bruker SHELXTL'
_computing_publication_material 'Bruker SHELXTL'
_computing_structure_refinement 'Bruker SHELXTL'
_computing_structure_solution 'Bruker SHELXTL'
_diffrn_ambient_temperature 100(2)
_diffrn_measured_fraction_theta_full 0.999
_diffrn_measured_fraction_theta_max 0.999
_diffrn_measurement_device_type 'Bruker SMART APEX CCD area detector'
_diffrn_measurement_method 'phi and omega scans'
_diffrn_radiation_monochromator graphite
_diffrn_radiation_source 'fine-focus sealed tube'
_diffrn_radiation_type MoK\a
_diffrn_radiation_wavelength 0.71073
_diffrn_reflns_av_R_equivalents 0.0431
_diffrn_reflns_av_sigmaI/netI 0.0312
_diffrn_reflns_limit_h_max 15
_diffrn_reflns_limit_h_min -15
_diffrn_reflns_limit_k_max 17
_diffrn_reflns_limit_k_min -17
_diffrn_reflns_limit_l_max 20
_diffrn_reflns_limit_l_min -20
_diffrn_reflns_number 25110
_diffrn_reflns_theta_full 27.50
_diffrn_reflns_theta_max 27.50
_diffrn_reflns_theta_min 2.56
_diffrn_standards_decay_% 0.00
_exptl_absorpt_coefficient_mu 0.406
_exptl_absorpt_correction_T_max 1.000
_exptl_absorpt_correction_T_min 0.878
_exptl_absorpt_correction_type empirical
_exptl_crystal_colour Colorless
_exptl_crystal_density_diffrn 1.357
_exptl_crystal_density_method 'not measured'
_exptl_crystal_description Lathe
_exptl_crystal_F_000 1064
_exptl_crystal_size_max 0.48
_exptl_crystal_size_mid 0.29
_exptl_crystal_size_min 0.04
_refine_diff_density_max 1.254
_refine_diff_density_min -0.806
_refine_diff_density_rms 0.078
_refine_ls_abs_structure_details 'Flack H D (1983), Acta Cryst. A39, 876-881'
_refine_ls_abs_structure_Flack 0.00(12)
_refine_ls_extinction_method none
_refine_ls_goodness_of_fit_ref 1.033
_refine_ls_hydrogen_treatment mixed
_refine_ls_matrix_type full
_refine_ls_number_parameters 330
_refine_ls_number_reflns 5709
_refine_ls_number_restraints 0
_refine_ls_restrained_S_all 1.033
_refine_ls_R_factor_all 0.0815
_refine_ls_R_factor_gt 0.0750
_refine_ls_shift/su_max 0.000
_refine_ls_shift/su_mean 0.000
_refine_ls_structure_factor_coef Fsqd
_refine_ls_weighting_details 'calc w=1/[\s^2^(Fo^2^)+(0.1020P)^2^+2.9235P] where P=(Fo^2^+2Fc^2^)/3'
_refine_ls_weighting_scheme calc
_refine_ls_wR_factor_gt 0.1927
_refine_ls_wR_factor_ref 0.1981
_reflns_number_gt 5128
_reflns_number_total 5709
_reflns_threshold_expression >2sigma(I)
_cod_data_source_file ol800762j-file003.cif
_cod_data_source_block k98c_[L1-FHF]_(Cmpd_A)
_cod_depositor_comments
;
The following automatic conversions were performed:

'_symmetry_cell_setting' value 'Orthorhombic' changed to
'orthorhombic' according to
/home/saulius/struct/CIF-dictionaries/cif_core.dic dictionary named
'cif_core.dic' version 2.4.1 from 2010-06-29.

Automatic conversion script
Id: cif_fix_values 1715 2011-07-08 13:25:40Z adriana 
;
_cod_original_sg_symbol_H-M P2(1)2(1)2
_cod_database_code 1504696

loop_
_symmetry_equiv_pos_as_xyz
'x, y, z'
'-x, -y, z'
'-x+1/2, y+1/2, -z'
'x+1/2, -y+1/2, -z'

loop_
_atom_site_label
_atom_site_type_symbol
_atom_site_fract_x
_atom_site_fract_y
_atom_site_fract_z
_atom_site_U_iso_or_equiv
_atom_site_adp_type
_atom_site_occupancy
_atom_site_symmetry_multiplicity
_atom_site_calc_flag
_atom_site_refinement_flags
_atom_site_disorder_assembly
_atom_site_disorder_group
O1 O 0.7886(2) 0.2499(2) 0.16040(18) 0.0489(7) Uani 1 1 d . . .
O2 O 0.2211(2) 0.1026(2) 0.04239(17) 0.0391(6) Uani 1 1 d . . .
O3 O 0.7060(2) 0.1457(2) -0.14193(17) 0.0397(6) Uani 1 1 d . . .
N1 N 0.7741(3) 0.0177(2) 0.33782(19) 0.0371(7) Uani 1 1 d . . .
C2 C 0.8334(3) 0.1130(2) 0.3290(2) 0.0322(7) Uani 1 1 d . . .
H2A H 0.8792 0.1130 0.2766 0.039 Uiso 1 1 calc R . .
H2B H 0.8869 0.1224 0.3768 0.039 Uiso 1 1 calc R . .
C3 C 0.7475(3) 0.1985(3) 0.3268(2) 0.0366(8) Uani 1 1 d . . .
H3A H 0.7043 0.2006 0.3804 0.044 Uiso 1 1 calc R . .
H3B H 0.7892 0.2623 0.3205 0.044 Uiso 1 1 calc R . .
N4 N 0.6670(2) 0.1863(2) 0.25701(19) 0.0333(6) Uani 1 1 d . . .
H4N H 0.5970 0.1643 0.2672 0.040 Uiso 1 1 calc R . .
C5 C 0.6972(3) 0.2076(2) 0.1785(2) 0.0326(7) Uani 1 1 d . . .
C6 C 0.6111(3) 0.1804(2) 0.1115(2) 0.0307(7) Uani 1 1 d . . .
C7 C 0.4983(3) 0.1556(3) 0.1330(2) 0.0320(7) Uani 1 1 d . . .
H7 H 0.4753 0.1571 0.1902 0.038 Uiso 1 1 calc R . .
C8 C 0.6439(3) 0.1816(2) 0.0279(2) 0.0289(7) Uani 1 1 d . . .
H8 H 0.7205 0.1991 0.0131 0.035 Uiso 1 1 calc R . .
C9 C 0.5648(3) 0.1571(2) -0.0344(2) 0.0275(6) Uani 1 1 d . . .
C10 C 0.4517(3) 0.1305(2) -0.0123(2) 0.0273(6) Uani 1 1 d . . .
H10 H 0.3976 0.1137 -0.0548 0.033 Uiso 1 1 calc R . .
C11 C 0.4193(3) 0.1288(2) 0.0717(2) 0.0298(7) Uani 1 1 d . . .
C12 C 0.2973(3) 0.1015(2) 0.0946(2) 0.0297(7) Uani 1 1 d . . .
N13 N 0.2779(2) 0.0783(2) 0.17543(19) 0.0308(6) Uani 1 1 d . . .
H13N H 0.3363 0.0727 0.2103 0.037 Uiso 1 1 calc R . .
C14 C 0.1610(3) 0.0623(3) 0.2060(2) 0.0350(8) Uani 1 1 d . . .
H14A H 0.1320 -0.0027 0.1859 0.042 Uiso 1 1 calc R . .
H14B H 0.1097 0.1152 0.1843 0.042 Uiso 1 1 calc R . .
C15 C 0.1611(3) 0.0641(3) 0.3011(3) 0.0392(8) Uani 1 1 d . . .
H15A H 0.1946 0.1279 0.3204 0.047 Uiso 1 1 calc R . .
H15B H 0.0807 0.0610 0.3214 0.047 Uiso 1 1 calc R . .
C16 C 0.6051(3) 0.1603(2) -0.1238(2) 0.0294(7) Uani 1 1 d . . .
N17 N 0.5242(2) 0.1825(2) -0.18174(18) 0.0302(6) Uani 1 1 d . . .
H17N H 0.4664 0.2065 -0.1677 0.036 Uiso 1 1 d R . .
C18 C 0.5479(3) 0.1795(2) -0.2707(2) 0.0323(7) Uani 1 1 d . . .
H18A H 0.4846 0.2095 -0.3001 0.039 Uiso 1 1 d R . .
H18B H 0.6152 0.2189 -0.2818 0.039 Uiso 1 1 d R . .
C19 C 0.5685(6) 0.0734(5) -0.3061(5) 0.0355(15) Uani 0.50 1 d P . .
H19A H 0.5644 0.0783 -0.3664 0.043 Uiso 0.50 1 d PR . .
H19B H 0.6461 0.0548 -0.2925 0.043 Uiso 0.50 1 d PR . .
C20 C 0.5135(7) -0.0965(5) -0.3138(5) 0.0374(15) Uani 0.50 1 d P . .
H20A H 0.5942 -0.1116 -0.3121 0.045 Uiso 0.50 1 d PR . .
H20B H 0.4913 -0.0969 -0.3720 0.045 Uiso 0.50 1 d PR . .
N21 N 0.5000 0.0000 -0.2828(3) 0.0519(13) Uani 1 2 d S . .
C23 C 0.3666(7) 0.0281(6) -0.3112(6) 0.0459(19) Uani 0.50 1 d P . .
H23A H 0.3157 -0.0249 -0.2954 0.069 Uiso 0.50 1 d PR . .
H23B H 0.3627 0.0380 -0.3710 0.069 Uiso 0.50 1 d PR . .
H23C H 0.3439 0.0881 -0.2830 0.069 Uiso 0.50 1 d PR . .
C22 C 0.7442(5) -0.0004(4) 0.4257(3) 0.0596(12) Uani 1 1 d . . .
H22A H 0.7045 -0.0645 0.4305 0.089 Uiso 1 1 calc R . .
H22B H 0.6936 0.0528 0.4458 0.089 Uiso 1 1 calc R . .
H22C H 0.8145 -0.0018 0.4597 0.089 Uiso 1 1 calc R . .
F F 0.4745(3) 0.0779(4) 0.3162(2) 0.1164(18) Uani 1 1 d . . .
H1F H 0.5000 0.0000 0.310(10) 0.140 Uiso 1 2 d S . .
N1C N 0.0000 0.0000 -0.0835(2) 0.0270(8) Uani 1 2 d S . .
C1C C 0.0930(3) 0.0436(3) -0.1370(2) 0.0350(7) Uani 1 1 d . . .
H1CA H 0.1508 0.0753 -0.1010 0.053 Uiso 1 1 calc R . .
H1CB H 0.0598 0.0934 -0.1749 0.053 Uiso 1 1 calc R . .
H1CC H 0.1294 -0.0093 -0.1700 0.053 Uiso 1 1 calc R . .
C2C C -0.0502(3) 0.0799(2) -0.0281(2) 0.0315(7) Uani 1 1 d . . .
H2CA H -0.0799 0.1341 -0.0631 0.047 Uiso 1 1 calc R . .
H2CB H 0.0096 0.1057 0.0094 0.047 Uiso 1 1 calc R . .
H2CC H -0.1130 0.0518 0.0054 0.047 Uiso 1 1 calc R . .
Cl1 Cl 0.3286(6) 0.2599(3) 0.4667(2) 0.126(2) Uani 0.626(4) 1 d P A 1
Cl2 Cl 0.36810(17) 0.31818(17) 0.29710(13) 0.0627(7) Uani 0.626(4) 1 d P A 1
Cl3 Cl 0.5353(3) 0.3578(4) 0.4290(4) 0.171(3) Uani 0.626(4) 1 d P A 1
C1S C 0.4345(5) 0.2756(4) 0.3989(4) 0.0713(15) Uani 0.626(4) 1 d P A 1
H1S H 0.4725 0.2098 0.3892 0.086 Uiso 0.626(4) 1 calc PR A 1
Cl1' Cl 0.2892(3) 0.2930(4) 0.4386(4) 0.0726(15) Uani 0.374(4) 1 d P A 2
Cl2' Cl 0.5068(5) 0.2402(6) 0.5045(3) 0.114(3) Uani 0.374(4) 1 d P A 2
Cl3' Cl 0.5120(13) 0.3835(6) 0.3763(6) 0.196(6) Uani 0.374(4) 1 d P A 2
C1S' C 0.4345(5) 0.2756(4) 0.3989(4) 0.0713(15) Uani 0.374(4) 1 d P A 2
H1S' H 0.4409 0.2229 0.3547 0.086 Uiso 0.374(4) 1 calc PR A 2

loop_
_atom_site_aniso_label
_atom_site_aniso_U_11
_atom_site_aniso_U_22
_atom_site_aniso_U_33
_atom_site_aniso_U_23
_atom_site_aniso_U_13
_atom_site_aniso_U_12
O1 0.0302(12) 0.0660(18) 0.0504(16) 0.0176(14) -0.0113(12) -0.0218(13)
O2 0.0249(11) 0.0445(14) 0.0479(14) 0.0154(12) -0.0076(10) -0.0118(10)
O3 0.0234(11) 0.0480(15) 0.0478(14) 0.0001(12) 0.0030(10) 0.0055(11)
N1 0.0372(15) 0.0367(16) 0.0373(15) 0.0009(12) -0.0050(13) -0.0095(13)
C2 0.0279(15) 0.0330(16) 0.0358(17) 0.0000(14) -0.0055(13) -0.0066(13)
C3 0.0307(16) 0.0436(19) 0.0356(17) -0.0046(15) -0.0045(14) -0.0005(14)
N4 0.0225(12) 0.0371(14) 0.0403(15) 0.0012(12) -0.0042(11) -0.0065(12)
C5 0.0197(14) 0.0326(16) 0.0456(18) 0.0073(14) -0.0077(13) -0.0046(12)
C6 0.0219(14) 0.0226(14) 0.0475(19) 0.0081(13) -0.0067(13) -0.0045(11)
C7 0.0234(14) 0.0365(17) 0.0360(16) 0.0090(14) -0.0006(13) -0.0050(13)
C8 0.0192(14) 0.0213(13) 0.0464(18) 0.0081(13) 0.0009(12) -0.0003(11)
C9 0.0229(14) 0.0184(13) 0.0412(17) 0.0040(12) 0.0014(12) 0.0014(11)
C10 0.0203(14) 0.0198(14) 0.0419(18) 0.0032(12) -0.0072(13) -0.0010(11)
C11 0.0167(13) 0.0265(15) 0.0461(19) 0.0089(13) -0.0030(12) -0.0040(11)
C12 0.0172(13) 0.0254(14) 0.0466(18) 0.0095(13) -0.0023(12) -0.0047(11)
N13 0.0158(11) 0.0337(14) 0.0428(15) 0.0055(12) -0.0022(11) -0.0019(10)
C14 0.0194(14) 0.0278(15) 0.058(2) 0.0094(15) 0.0042(14) -0.0036(13)
C15 0.0306(16) 0.0313(16) 0.056(2) -0.0050(16) 0.0136(16) -0.0013(14)
C16 0.0258(14) 0.0178(13) 0.0445(18) 0.0006(12) 0.0032(13) -0.0027(11)
N17 0.0211(12) 0.0270(12) 0.0426(15) -0.0012(12) 0.0034(11) 0.0059(10)
C18 0.0304(15) 0.0271(15) 0.0395(18) 0.0042(13) 0.0014(14) 0.0032(13)
C19 0.030(3) 0.033(3) 0.043(4) -0.008(3) 0.004(3) 0.013(3)
C20 0.048(4) 0.024(3) 0.040(4) 0.000(3) -0.002(3) 0.005(3)
N21 0.090(4) 0.020(2) 0.045(3) 0.000 0.000 -0.002(2)
C23 0.039(4) 0.031(4) 0.067(5) 0.007(4) 0.000(4) 0.000(3)
C22 0.076(3) 0.058(3) 0.045(2) 0.008(2) 0.003(2) -0.018(2)
F 0.0543(18) 0.243(5) 0.0517(16) -0.032(3) 0.0141(14) -0.055(3)
N1C 0.0217(17) 0.0253(17) 0.0341(19) 0.000 0.000 0.0001(14)
C1C 0.0310(16) 0.0298(16) 0.044(2) 0.0039(14) 0.0077(15) -0.0029(13)
C2C 0.0234(14) 0.0266(15) 0.0444(18) -0.0048(13) 0.0000(13) 0.0032(12)
Cl1 0.263(6) 0.0654(18) 0.0503(15) -0.0225(14) 0.046(3) -0.020(3)
Cl2 0.0551(11) 0.0705(13) 0.0625(11) 0.0151(9) 0.0139(8) 0.0238(9)
Cl3 0.0617(16) 0.131(4) 0.320(8) -0.146(5) -0.070(3) 0.0151(18)
C1S 0.063(3) 0.046(3) 0.104(4) -0.002(3) -0.017(3) 0.003(2)
Cl1' 0.0434(17) 0.091(4) 0.084(3) -0.034(3) -0.0046(18) 0.0062(19)
Cl2' 0.108(4) 0.172(6) 0.062(2) -0.044(3) -0.023(2) 0.087(4)
Cl3' 0.356(16) 0.074(4) 0.158(7) 0.017(4) 0.101(9) -0.059(6)
C1S' 0.063(3) 0.046(3) 0.104(4) -0.002(3) -0.017(3) 0.003(2)

loop_
_atom_type_symbol
_atom_type_description
_atom_type_scat_dispersion_real
_atom_type_scat_dispersion_imag
_atom_type_scat_source
C C 0.0033 0.0016 'International Tables Vol C Tables 4.2.6.8 and 6.1.1.4'
H H 0.0000 0.0000 'International Tables Vol C Tables 4.2.6.8 and 6.1.1.4'
N N 0.0061 0.0033 'International Tables Vol C Tables 4.2.6.8 and 6.1.1.4'
O O 0.0106 0.0060 'International Tables Vol C Tables 4.2.6.8 and 6.1.1.4'
F F 0.0171 0.0103 'International Tables Vol C Tables 4.2.6.8 and 6.1.1.4'
Cl Cl 0.1484 0.1585 'International Tables Vol C Tables 4.2.6.8 and 6.1.1.4'

loop_
_geom_angle_atom_site_label_1
_geom_angle_atom_site_label_2
_geom_angle_atom_site_label_3
_geom_angle
_geom_angle_site_symmetry_1
_geom_angle_site_symmetry_3
C15 N1 C2 112.3(3) 2_655 .
C15 N1 C22 112.4(3) 2_655 .
C2 N1 C22 110.5(3) . .
N1 C2 C3 110.7(3) . .
N4 C3 C2 110.7(3) . .
C5 N4 C3 121.4(3) . .
O1 C5 N4 122.9(3) . .
O1 C5 C6 121.0(3) . .
N4 C5 C6 116.0(3) . .
C8 C6 C7 119.8(3) . .
C8 C6 C5 119.6(3) . .
C7 C6 C5 120.5(3) . .
C11 C7 C6 120.8(3) . .
C6 C8 C9 120.0(3) . .
C8 C9 C10 120.0(3) . .
C8 C9 C16 117.6(3) . .
C10 C9 C16 122.4(3) . .
C11 C10 C9 119.8(3) . .
C7 C11 C10 119.6(3) . .
C7 C11 C12 121.0(3) . .
C10 C11 C12 119.4(3) . .
O2 C12 N13 122.4(3) . .
O2 C12 C11 121.1(3) . .
N13 C12 C11 116.4(3) . .
C12 N13 C14 120.7(3) . .
N13 C14 C15 109.3(3) . .
N1 C15 C14 113.0(3) 2_655 .
O3 C16 N17 122.7(3) . .
O3 C16 C9 121.3(3) . .
N17 C16 C9 116.0(3) . .
C16 N17 C18 122.1(3) . .
N17 C18 C20 112.4(4) . 2_655
N17 C18 C19 114.3(4) . .
C20 C18 C19 38.7(4) 2_655 .
C20 C19 N21 72.2(6) 2_655 .
C20 C19 C18 67.4(6) 2_655 .
N21 C19 C18 119.4(5) . .
C20 C19 C23 135.9(8) 2_655 2_655
N21 C19 C23 69.7(4) . 2_655
C18 C19 C23 153.7(7) . 2_655
C19 C20 N21 64.3(6) 2_655 .
C19 C20 C18 73.9(6) 2_655 2_655
N21 C20 C18 118.5(6) . 2_655
C19 C20 C23 128.0(7) 2_655 2_655
N21 C20 C23 64.8(4) . 2_655
C18 C20 C23 143.1(6) 2_655 2_655
C19 N21 C19 147.3(8) 2_655 .
C19 N21 C20 43.5(4) 2_655 .
C19 N21 C20 121.7(5) . .
C19 N21 C20 121.7(5) 2_655 2_655
C19 N21 C20 43.5(4) . 2_655
C20 N21 C20 138.5(7) . 2_655
C19 N21 C23 108.4(4) 2_655 2_655
C19 N21 C23 61.9(4) . 2_655
C20 N21 C23 65.6(4) . 2_655
C20 N21 C23 102.7(5) 2_655 2_655
C19 N21 C23 61.9(4) 2_655 .
C19 N21 C23 108.4(4) . .
C20 N21 C23 102.7(5) . .
C20 N21 C23 65.6(4) 2_655 .
C23 N21 C23 148.3(7) 2_655 .
C19 C23 N21 48.3(4) 2_655 .
C19 C23 C20 94.5(5) 2_655 2_655
N21 C23 C20 49.6(3) . 2_655
C1C N1C C1C 110.6(4) 2 .
C1C N1C C2C 109.40(19) 2 .
C1C N1C C2C 109.52(19) . .
C1C N1C C2C 109.52(19) 2 2
C1C N1C C2C 109.40(19) . 2
C2C N1C C2C 108.3(4) . 2
Cl1 C1S Cl3 114.6(5) . .
Cl1 C1S Cl2 107.2(4) . .
Cl3 C1S Cl2 109.4(4) . .

loop_
_geom_bond_atom_site_label_1
_geom_bond_atom_site_label_2
_geom_bond_distance
_geom_bond_site_symmetry_2
O1 C5 1.239(4) .
O2 C12 1.214(4) .
O3 C16 1.225(4) .
N1 C15 1.456(5) 2_655
N1 C2 1.461(4) .
N1 C22 1.463(5) .
C2 C3 1.522(5) .
C3 N4 1.462(4) .
N4 C5 1.330(5) .
C5 C6 1.508(5) .
C6 C8 1.384(5) .
C6 C7 1.396(4) .
C7 C11 1.388(5) .
C8 C9 1.392(5) .
C9 C10 1.406(4) .
C9 C16 1.499(5) .
C10 C11 1.389(5) .
C11 C12 1.510(4) .
C12 N13 1.344(5) .
N13 C14 1.459(4) .
C14 C15 1.513(6) .
C15 N1 1.456(5) 2_655
C16 N17 1.351(4) .
N17 C18 1.444(5) .
C18 C20 1.491(8) 2_655
C18 C19 1.551(7) .
C19 C20 1.010(10) 2_655
C19 N21 1.321(8) .
C19 C23 1.561(10) 2_655
C20 C19 1.010(10) 2_655
C20 N21 1.397(7) .
C20 C18 1.491(8) 2_655
C20 C23 1.670(11) 2_655
N21 C19 1.321(8) 2_655
N21 C20 1.397(7) 2_655
N21 C23 1.660(8) 2_655
N21 C23 1.660(8) .
C23 C19 1.561(10) 2_655
C23 C20 1.670(11) 2_655
N1C C1C 1.495(4) 2
N1C C1C 1.495(4) .
N1C C2C 1.507(4) .
N1C C2C 1.507(4) 2
Cl1 C1S 1.651(8) .
Cl2 C1S 1.884(7) .
Cl3 C1S 1.680(6) .

loop_
_geom_hbond_atom_site_label_D
_geom_hbond_atom_site_label_H
_geom_hbond_atom_site_label_A
_geom_hbond_distance_DH
_geom_hbond_distance_HA
_geom_hbond_distance_DA
_geom_hbond_angle_DHA
_geom_hbond_site_symmetry_A
N4 H4N F 0.88 2.00 2.831(5) 157.9 .
N13 H13N F 0.88 2.33 3.201(5) 170.3 .
N17 H17N O1 0.78 2.15 2.905(3) 163.3 4_455
F H1F F 1.092(13) 1.092(13) 2.177(12) 170(16) 2_655
C1S H1S F 1.00 2.12 3.000(8) 145.9 .

loop_
_geom_torsion_atom_site_label_1
_geom_torsion_atom_site_label_2
_geom_torsion_atom_site_label_3
_geom_torsion_atom_site_label_4
_geom_torsion
_geom_torsion_site_symmetry_1
_geom_torsion_site_symmetry_4
C15 N1 C2 C3 152.2(3) 2_655 .
C22 N1 C2 C3 -81.4(4) . .
N1 C2 C3 N4 -58.9(4) . .
C2 C3 N4 C5 -77.5(4) . .
C3 N4 C5 O1 -9.0(5) . .
C3 N4 C5 C6 173.1(3) . .
O1 C5 C6 C8 14.7(5) . .
N4 C5 C6 C8 -167.3(3) . .
O1 C5 C6 C7 -164.2(3) . .
N4 C5 C6 C7 13.7(5) . .
C8 C6 C7 C11 2.2(5) . .
C5 C6 C7 C11 -178.8(3) . .
C7 C6 C8 C9 -0.7(5) . .
C5 C6 C8 C9 -179.6(3) . .
C6 C8 C9 C10 -0.4(4) . .
C6 C8 C9 C16 179.6(3) . .
C8 C9 C10 C11 0.0(4) . .
C16 C9 C10 C11 180.0(3) . .
C6 C7 C11 C10 -2.6(5) . .
C6 C7 C11 C12 179.7(3) . .
C9 C10 C11 C7 1.5(5) . .
C9 C10 C11 C12 179.2(3) . .
C7 C11 C12 O2 161.1(3) . .
C10 C11 C12 O2 -16.6(5) . .
C7 C11 C12 N13 -17.5(5) . .
C10 C11 C12 N13 164.8(3) . .
O2 C12 N13 C14 -5.8(5) . .
C11 C12 N13 C14 172.7(3) . .
C12 N13 C14 C15 -165.4(3) . .
N13 C14 C15 N1 -65.1(4) . 2_655
C8 C9 C16 O3 28.2(4) . .
C10 C9 C16 O3 -151.7(3) . .
C8 C9 C16 N17 -150.2(3) . .
C10 C9 C16 N17 29.8(4) . .
O3 C16 N17 C18 7.3(5) . .
C9 C16 N17 C18 -174.3(3) . .
C16 N17 C18 C20 111.0(4) . 2_655
C16 N17 C18 C19 68.7(5) . .
N17 C18 C19 C20 96.0(7) . 2_655
N17 C18 C19 N21 43.8(7) . .
C20 C18 C19 N21 -52.2(7) 2_655 .
N17 C18 C19 C23 -60.1(15) . 2_655
C20 C18 C19 C23 -156.1(18) 2_655 2_655
C20 C19 N21 C19 76.9(6) 2_655 2_655
C18 C19 N21 C19 126.9(6) . 2_655
C23 C19 N21 C19 -80.4(4) 2_655 2_655
C20 C19 N21 C20 128.9(9) 2_655 .
C18 C19 N21 C20 178.9(6) . .
C23 C19 N21 C20 -28.4(7) 2_655 .
C18 C19 N21 C20 50.0(6) . 2_655
C23 C19 N21 C20 -157.3(8) 2_655 2_655
C20 C19 N21 C23 157.3(8) 2_655 2_655
C18 C19 N21 C23 -152.7(8) . 2_655
C20 C19 N21 C23 10.4(7) 2_655 .
C18 C19 N21 C23 60.3(8) . .
C23 C19 N21 C23 -147.0(8) 2_655 .
C18 C20 N21 C19 -52.2(7) 2_655 2_655
C23 C20 N21 C19 169.2(8) 2_655 2_655
C19 C20 N21 C19 -141.8(9) 2_655 .
C18 C20 N21 C19 166.1(6) 2_655 .
C23 C20 N21 C19 27.5(7) 2_655 .
C19 C20 N21 C20 -87.8(6) 2_655 2_655
C18 C20 N21 C20 -140.0(7) 2_655 2_655
C23 C20 N21 C20 81.4(4) 2_655 2_655
C19 C20 N21 C23 -169.2(8) 2_655 2_655
C18 C20 N21 C23 138.6(8) 2_655 2_655
C19 C20 N21 C23 -20.4(7) 2_655 .
C18 C20 N21 C23 -72.6(7) 2_655 .
C23 C20 N21 C23 148.8(7) 2_655 .
C19 N21 C23 C19 145.8(8) . 2_655
C20 N21 C23 C19 15.8(6) . 2_655
C20 N21 C23 C19 153.6(7) 2_655 2_655
C23 N21 C23 C19 79.6(5) 2_655 2_655
C19 N21 C23 C20 -153.6(7) 2_655 2_655
C19 N21 C23 C20 -7.8(6) . 2_655
C20 N21 C23 C20 -137.8(7) . 2_655
C23 N21 C23 C20 -74.0(4) 2_655 2_655
